data_7040470
loop_
_publ_author_name
'Baldov\'i, Jos\'e J'
'Duan, Yan'
'Bustos, Carlos'
'Cardona-Serra, Salvador'
'Gouzerh, Pierre'
'Villanneau, Richard'
'Gontard, Geoffrey'
'Clemente-Juan, Juan M'
'Gaita-Ari\~no, Alejandro'
'Gim\'enez-Saiz, Carlos'
'Proust, Anna'
'Coronado, Eugenio'

_publ_section_title
;
 Single ion magnets based on lanthanoid polyoxomolybdate complexes.
;
_journal_issue 42
_journal_name_full 'Dalton transactions (Cambridge, England : 2003)'
_journal_page_first 16653
_journal_page_last 16660
_journal_paper_doi 10.1039/c6dt02258h
_journal_volume 45
_journal_year 2016
_chemical_formula_moiety 'Mo16 O52 Dy, 5(C16 H36 N), 8(C2 H3 N)'
_chemical_formula_sum 'C96 H204 Dy Mo16 N13 O52'
_chemical_formula_weight 4070.26
_chemical_name_systematic
;
 ?
;
_chemical_properties_physical 'Moisture-sensitive, Efflorescent'
_space_group_IT_number 61
_symmetry_cell_setting orthorhombic
_symmetry_space_group_name_Hall '-P 2bc 2ac'
_symmetry_space_group_name_H-M 'P c a b'
_atom_sites_solution_hydrogens geom
_atom_sites_solution_primary direct
_atom_sites_solution_secondary difmap
_audit_creation_method SHELXL-97
_audit_update_record
;
2016-02-16 deposited with the CCDC.
2016-08-24 downloaded from the CCDC.
;
_cell_angle_alpha 90.00
_cell_angle_beta 90.00
_cell_angle_gamma 90.00
_cell_formula_units_Z 8
_cell_length_a 17.7626(4)
_cell_length_b 32.9141(8)
_cell_length_c 47.7196(12)
_cell_measurement_reflns_used 13195
_cell_measurement_temperature 120(2)
_cell_measurement_theta_max 23.1080
_cell_measurement_theta_min 3.3610
_cell_volume 27898.8(12)
_computing_cell_refinement
;
CrysAlisPro, Agilent Technologies,
Version 1.171.36.28 (release 01-02-2013 CrysAlis171 .NET)
(compiled Feb  1 2013,16:14:44)
;
_computing_data_collection
;
CrysAlisPro, Agilent Technologies,
Version 1.171.36.28 (release 01-02-2013 CrysAlis171 .NET)
(compiled Feb  1 2013,16:14:44)
;
_computing_data_reduction
;
CrysAlisPro, Agilent Technologies,
Version 1.171.36.28 (release 01-02-2013 CrysAlis171 .NET)
(compiled Feb  1 2013,16:14:44)
;
_computing_structure_refinement 'SHELXL-97 (Sheldrick, 1997)'
_diffrn_ambient_temperature 120(2)
_diffrn_detector_area_resol_mean 16.0267
_diffrn_measured_fraction_theta_full 0.970
_diffrn_measured_fraction_theta_max 0.921
_diffrn_measurement_details
;
  1 omega  -53.00   11.35   0.5500   24.0000
omega____ theta____ kappa____ phi______ frames
    -      -26.6917  107.0000   36.0000 117

  2 omega   12.00   79.10   0.5500   24.0000
omega____ theta____ kappa____ phi______ frames
    -       27.6292 -107.0000  -61.0000 122

  3 omega  -12.00   14.40   0.5500   24.0000
omega____ theta____ kappa____ phi______ frames
    -      -26.6917  -99.0000  -30.0000 48

  4 omega   36.00   62.40   0.5500   24.0000
omega____ theta____ kappa____ phi______ frames
    -       27.6292  178.0000  120.0000 48

  5 omega  -10.00   95.05   0.5500   24.0000
omega____ theta____ kappa____ phi______ frames
    -       27.6292   57.0000   90.0000 191

  6 omega  -65.00   47.75   0.5500   24.0000
omega____ theta____ kappa____ phi______ frames
    -      -26.6917   57.0000 -150.0000 205

  7 omega  -10.00  102.75   0.5500   24.0000
omega____ theta____ kappa____ phi______ frames
    -       27.6292   57.0000 -180.0000 205

  8 omega  -48.00   28.45   0.5500   24.0000
omega____ theta____ kappa____ phi______ frames
    -       27.6292  -57.0000  -60.0000 139

  9 omega  -10.00  102.75   0.5500   24.0000
omega____ theta____ kappa____ phi______ frames
    -       27.6292   57.0000  -60.0000 205

;
_diffrn_measurement_device_type 'SuperNova, Single source at offset, Sapphire3'
_diffrn_measurement_method '\w scans'
_diffrn_orient_matrix_UB_11 0.0081339000
_diffrn_orient_matrix_UB_12 -0.0051694000
_diffrn_orient_matrix_UB_13 -0.0140544000
_diffrn_orient_matrix_UB_21 -0.0387885000
_diffrn_orient_matrix_UB_22 -0.0002313000
_diffrn_orient_matrix_UB_23 -0.0030931000
_diffrn_orient_matrix_UB_31 0.0015705000
_diffrn_orient_matrix_UB_32 0.0209660000
_diffrn_orient_matrix_UB_33 -0.0035022000
_diffrn_radiation_monochromator mirror
_diffrn_radiation_source 'SuperNova (Mo) X-ray Source'
_diffrn_radiation_type 'Mo K\a'
_diffrn_radiation_wavelength 0.71073
_diffrn_reflns_av_R_equivalents 0.1011
_diffrn_reflns_av_sigmaI/netI 0.1165
_diffrn_reflns_limit_h_max 22
_diffrn_reflns_limit_h_min -22
_diffrn_reflns_limit_k_max 40
_diffrn_reflns_limit_k_min -43
_diffrn_reflns_limit_l_max 56
_diffrn_reflns_limit_l_min -63
_diffrn_reflns_number 129978
_diffrn_reflns_theta_full 27.50
_diffrn_reflns_theta_max 28.23
_diffrn_reflns_theta_min 3.07
_exptl_absorpt_coefficient_mu 1.995
_exptl_absorpt_correction_T_max 0.886
_exptl_absorpt_correction_T_min 0.671
_exptl_absorpt_correction_type analytical
_exptl_absorpt_process_details
;
CrysAlisPro, Agilent Technologies,
Version 1.171.36.28 (release 01-02-2013 CrysAlis171 .NET)
(compiled Feb  1 2013,16:14:44)
Analytical numeric absorption correction using a multifaceted crystal 
model based on expressions derived by R.C. Clark & J.S. Reid.
(Clark, R. C. & Reid, J. S. (1995). Acta Cryst. A51, 887-897)
;
_exptl_crystal_colour colorless
_exptl_crystal_density_diffrn 1.938
_exptl_crystal_density_method 'not measured'
_exptl_crystal_description prism
_exptl_crystal_F_000 16200
_exptl_crystal_preparation 'Magnetic properties'
_exptl_crystal_size_max 0.2702
_exptl_crystal_size_mid 0.0970
_exptl_crystal_size_min 0.0719
_platon_squeeze_details
;
Crystals of DyMo8 are extremely efflorescent and solvent loss occurs 
immediately after they are separated from their mother solutions. Therefore, 
although the crystals were quickly covered with Paratone-N oil and placed in a 
stream of cooled nitrogen (120 K), some partial loss of solvent from the 
crystal could not be avoided. Some acetonitrile molecules were found in 
difference maps exhibiting large disorder and very high isotropic thermal 
factors. As they could not be modeled satisfactorily using atomic sites, 
they were removed from the atomic list and their diffuse contribution was 
treated with the SQUEEZE program. This procedure gave void volumes and 
electron numbers per unit cell which correspond to 8 acetonitrile molecules, 
which were added to the formula unit of compound DyMo8.
;
_refine_diff_density_max 2.015
_refine_diff_density_min -1.504
_refine_diff_density_rms 0.258
_refine_ls_extinction_method none
_refine_ls_goodness_of_fit_ref 1.043
_refine_ls_hydrogen_treatment noref
_refine_ls_matrix_type fullcycle
_refine_ls_number_parameters 963
_refine_ls_number_reflns 31723
_refine_ls_number_restraints 93
_refine_ls_restrained_S_all 1.043
_refine_ls_R_factor_all 0.2018
_refine_ls_R_factor_gt 0.1430
_refine_ls_shift/su_max 0.037
_refine_ls_shift/su_mean 0.000
_refine_ls_structure_factor_coef Fsqd
_refine_ls_weighting_details 'calc w=1/[\s^2^(Fo^2^)+(0.0909P)^2^+1310.5703P] where P=(Fo^2^+2Fc^2^)/3'
_refine_ls_weighting_scheme calc
_refine_ls_wR_factor_gt 0.3186
_refine_ls_wR_factor_ref 0.3475
_reflns_number_gt 17456
_reflns_number_total 31723
_reflns_threshold_expression >2sigma(I)
_cod_data_source_file c6dt02258h2.cif
_cod_data_source_block DyMo8
_cod_depositor_comments 'Adding full bibliography for 7040469--7040479.cif.'
_cod_database_code 7040470

loop_
_symmetry_equiv_pos_as_xyz
'x, y, z'
'-x, -y+1/2, z+1/2'
'x+1/2, -y, -z+1/2'
'-x+1/2, y+1/2, -z'
'-x, -y, -z'
'x, y-1/2, -z-1/2'
'-x-1/2, y, z-1/2'
'x-1/2, -y-1/2, z'

loop_
_atom_site_label
_atom_site_type_symbol
_atom_site_fract_x
_atom_site_fract_y
_atom_site_fract_z
_atom_site_U_iso_or_equiv
_atom_site_adp_type
_atom_site_occupancy
_atom_site_symmetry_multiplicity
_atom_site_calc_flag
_atom_site_refinement_flags
_atom_site_disorder_assembly
_atom_site_disorder_group
Dy1 Dy 0.59681(6) 0.48406(3) 0.134264(18) 0.050 Uani 1 1 d . . .
Mo1 Mo 0.52658(12) 0.37999(6) 0.15346(4) 0.054 Uani 1 1 d . . .
Mo2 Mo 0.40131(10) 0.44307(5) 0.13067(3) 0.046 Uani 1 1 d . . .
Mo3 Mo 0.48780(9) 0.44805(5) 0.07132(3) 0.042 Uani 1 1 d . . .
Mo4 Mo 0.61286(11) 0.38540(6) 0.09416(4) 0.050 Uani 1 1 d . . .
Mo5 Mo 0.77191(10) 0.51768(6) 0.17247(3) 0.053 Uani 1 1 d . . .
Mo6 Mo 0.61753(11) 0.55611(6) 0.19599(4) 0.056 Uani 1 1 d . . .
Mo7 Mo 0.58699(10) 0.59854(5) 0.13639(3) 0.049 Uani 1 1 d . . .
Mo8 Mo 0.74169(10) 0.55993(5) 0.11280(3) 0.047 Uani 1 1 d . . .
Mo9 Mo 0.34564(12) 0.34682(6) 0.15260(4) 0.063 Uani 1 1 d . . .
Mo10 Mo 0.21475(11) 0.40999(7) 0.13003(4) 0.063 Uani 1 1 d . . .
Mo11 Mo 0.30637(10) 0.41526(6) 0.06996(4) 0.050 Uani 1 1 d . . .
Mo12 Mo 0.43220(11) 0.35259(5) 0.09307(4) 0.050 Uani 1 1 d . . .
Mo13 Mo 0.90461(11) 0.58484(7) 0.15012(4) 0.062 Uani 1 1 d . . .
Mo14 Mo 0.74874(11) 0.62215(6) 0.17276(4) 0.057 Uani 1 1 d . . .
Mo15 Mo 0.71674(11) 0.66533(6) 0.11267(4) 0.055 Uani 1 1 d . . .
Mo16 Mo 0.87708(11) 0.62776(6) 0.08833(4) 0.060 Uani 1 1 d . . .
O1 O 0.5744(8) 0.4246(4) 0.1611(3) 0.052 Uani 1 1 d . . .
O2 O 0.4626(8) 0.4794(4) 0.1415(3) 0.055 Uani 1 1 d . . .
O3 O 0.5419(7) 0.4849(4) 0.0892(2) 0.039 Uani 1 1 d . . .
O4 O 0.6527(8) 0.4279(4) 0.1089(2) 0.053 Uani 1 1 d . . .
O5 O 0.7138(7) 0.4801(4) 0.1580(2) 0.047 Uani 1 1 d . . .
O6 O 0.5785(8) 0.5141(4) 0.1792(2) 0.051 Uani 1 1 d . . .
O7 O 0.5528(8) 0.5502(4) 0.1269(3) 0.055 Uani 1 1 d . . .
O8 O 0.6876(6) 0.5174(4) 0.1052(3) 0.042 Uani 1 1 d . . .
O9 O 0.5330(10) 0.3512(5) 0.1828(3) 0.075 Uani 1 1 d . . .
O10 O 0.4250(10) 0.4037(4) 0.1596(3) 0.073 Uani 1 1 d . . .
O11 O 0.3135(8) 0.4566(5) 0.1420(3) 0.063 Uani 1 1 d . . .
O12 O 0.3923(7) 0.4589(4) 0.0922(3) 0.047 Uani 1 1 d . . .
O13 O 0.4664(8) 0.4704(4) 0.0401(2) 0.050 Uani 1 1 d . . .
O14 O 0.5654(7) 0.4127(4) 0.0625(3) 0.050 Uani 1 1 d . . .
O15 O 0.6832(7) 0.3599(5) 0.0800(3) 0.056 Uani 1 1 d . . .
O16 O 0.5988(8) 0.3578(5) 0.1292(3) 0.068 Uani 1 1 d . . .
O17 O 0.4919(9) 0.4100(4) 0.1115(2) 0.061 Uani 1 1 d . . .
O18 O 0.8446(8) 0.4913(5) 0.1868(3) 0.064 Uani 1 1 d . . .
O19 O 0.7127(8) 0.5307(5) 0.2038(3) 0.057 Uani 1 1 d . . .
O20 O 0.5751(9) 0.5580(5) 0.2277(3) 0.071 Uani 1 1 d . . .
O21 O 0.5610(7) 0.5963(4) 0.1749(2) 0.048 Uani 1 1 d . . .
O22 O 0.5252(8) 0.6311(4) 0.1230(3) 0.056 Uani 1 1 d . . .
O23 O 0.6650(7) 0.6006(4) 0.1064(3) 0.049 Uani 1 1 d . . .
O24 O 0.7963(7) 0.5704(4) 0.0846(3) 0.045 Uani 1 1 d . . .
O25 O 0.8176(8) 0.5344(4) 0.1364(3) 0.055 Uani 1 1 d . . .
O26 O 0.6896(7) 0.5653(4) 0.1543(2) 0.045 Uani 1 1 d . . .
O27 O 0.3698(11) 0.3315(5) 0.1859(3) 0.083 Uani 1 1 d . . .
O28 O 0.2663(10) 0.3829(5) 0.1610(3) 0.078 Uani 1 1 d . . .
O29 O 0.1540(9) 0.4407(5) 0.1456(3) 0.076 Uani 1 1 d . . .
O30 O 0.2353(7) 0.4369(5) 0.0952(3) 0.064 Uani 1 1 d . . .
O31 O 0.3008(8) 0.4475(5) 0.0426(3) 0.062 Uani 1 1 d . . .
O32 O 0.4147(7) 0.3948(4) 0.0644(3) 0.045 Uani 1 1 d . . .
O33 O 0.5270(8) 0.3410(4) 0.0830(3) 0.053 Uani 1 1 d . . .
O34 O 0.4462(9) 0.3373(4) 0.1328(3) 0.064 Uani 1 1 d . . .
O35 O 0.3470(9) 0.3881(4) 0.1125(3) 0.059 Uani 1 1 d . . .
O36 O 0.9627(9) 0.5469(5) 0.1604(3) 0.073 Uani 1 1 d . . .
O37 O 0.8241(7) 0.5796(5) 0.1796(3) 0.061 Uani 1 1 d . . .
O38 O 0.6886(9) 0.6089(4) 0.2014(3) 0.062 Uani 1 1 d . . .
O39 O 0.6701(9) 0.6454(4) 0.1490(3) 0.060 Uani 1 1 d . . .
O40 O 0.6415(9) 0.6868(4) 0.0966(3) 0.064 Uani 1 1 d . . .
O41 O 0.7794(8) 0.6510(4) 0.0823(3) 0.058 Uani 1 1 d . . .
O42 O 0.9121(10) 0.6206(6) 0.0555(3) 0.087 Uani 1 1 d . . .
O43 O 0.9283(8) 0.5888(4) 0.1111(3) 0.055 Uani 1 1 d . . .
O44 O 0.7969(7) 0.6149(4) 0.1323(3) 0.051 Uani 1 1 d . . .
O45 O 0.1640(9) 0.3695(5) 0.1182(4) 0.081 Uani 1 1 d . . .
O46 O 0.2625(8) 0.3723(4) 0.0593(3) 0.058 Uani 1 1 d . . .
O47 O 0.3814(8) 0.3133(4) 0.0818(3) 0.063 Uani 1 1 d . . .
O48 O 0.3005(10) 0.3053(5) 0.1379(4) 0.083 Uani 1 1 d . . .
O49 O 0.9442(9) 0.6295(6) 0.1623(3) 0.079 Uani 1 1 d . . .
O50 O 0.7947(10) 0.6642(5) 0.1834(3) 0.072 Uani 1 1 d . . .
O51 O 0.7622(8) 0.7054(5) 0.1277(3) 0.066 Uani 1 1 d . . .
O52 O 0.9259(9) 0.6694(6) 0.0997(4) 0.084 Uani 1 1 d . . .
N1 N 0.5699(10) 0.5981(6) 0.0276(4) 0.067 Uiso 1 1 d D . .
C1 C 0.5220(12) 0.5968(8) 0.0558(5) 0.071 Uiso 1 1 d . A .
H1A H 0.5513 0.5835 0.0703 0.086 Uiso 1 1 calc R . .
H1B H 0.5122 0.6244 0.0619 0.086 Uiso 1 1 calc R . .
C2 C 0.4481(11) 0.5748(7) 0.0524(4) 0.060 Uiso 1 1 d . . .
H2A H 0.4563 0.5488 0.0434 0.072 Uiso 1 1 calc R A .
H2B H 0.4143 0.5907 0.0408 0.072 Uiso 1 1 calc R . .
C3 C 0.4134(13) 0.5685(8) 0.0814(5) 0.066 Uiso 1 1 d . A .
H3A H 0.4434 0.5492 0.0920 0.079 Uiso 1 1 calc R . .
H3B H 0.4124 0.5940 0.0915 0.079 Uiso 1 1 calc R . .
C4 C 0.3366(15) 0.5529(9) 0.0778(6) 0.086 Uiso 1 1 d . . .
H4A H 0.3129 0.5506 0.0959 0.128 Uiso 1 1 calc R A .
H4B H 0.3384 0.5267 0.0691 0.128 Uiso 1 1 calc R . .
H4C H 0.3083 0.5713 0.0663 0.128 Uiso 1 1 calc R . .
C5 C 0.5928(10) 0.5564(6) 0.0181(4) 0.048 Uiso 1 1 d . A .
H5A H 0.6145 0.5592 -0.0005 0.057 Uiso 1 1 calc R . .
H5B H 0.5472 0.5405 0.0160 0.057 Uiso 1 1 calc R . .
C6 C 0.6472(14) 0.5318(7) 0.0355(5) 0.071 Uiso 1 1 d . . .
H6A H 0.6259 0.5267 0.0539 0.085 Uiso 1 1 calc R A .
H6B H 0.6939 0.5467 0.0379 0.085 Uiso 1 1 calc R . .
C7 C 0.6625(13) 0.4916(7) 0.0208(5) 0.068 Uiso 1 1 d . A .
H7A H 0.6834 0.4967 0.0023 0.082 Uiso 1 1 calc R . .
H7B H 0.6159 0.4766 0.0185 0.082 Uiso 1 1 calc R . .
C8 C 0.7197(16) 0.4660(9) 0.0387(6) 0.095 Uiso 1 1 d . . .
H8A H 0.7286 0.4404 0.0296 0.142 Uiso 1 1 calc R A .
H8B H 0.6990 0.4614 0.0570 0.142 Uiso 1 1 calc R . .
H8C H 0.7662 0.4806 0.0403 0.142 Uiso 1 1 calc R . .
C9A C 0.6281(17) 0.6312(11) 0.0364(7) 0.092 Uiso 0.49 1 d PD A 1
H9A1 H 0.6027 0.6551 0.0436 0.110 Uiso 0.49 1 calc PR A 1
H9A2 H 0.6618 0.6208 0.0507 0.110 Uiso 0.49 1 calc PR A 1
C10A C 0.672(3) 0.6414(17) 0.0091(8) 0.099 Uiso 0.49 1 d PD A 1
H10A H 0.6911 0.6164 0.0009 0.119 Uiso 0.49 1 calc PR A 1
H10B H 0.6384 0.6539 -0.0043 0.119 Uiso 0.49 1 calc PR A 1
C11A C 0.739(3) 0.6703(16) 0.0148(14) 0.116 Uiso 0.49 1 d PD A 1
H11A H 0.7733 0.6500 0.0221 0.139 Uiso 0.49 1 calc PR A 1
H11B H 0.7186 0.6830 0.0314 0.139 Uiso 0.49 1 calc PR A 1
C12A C 0.799(5) 0.7033(15) 0.0082(9) 0.299 Uiso 0.49 1 d PD A 1
H12A H 0.8372 0.7031 0.0226 0.448 Uiso 0.49 1 calc PR A 1
H12B H 0.7759 0.7295 0.0076 0.448 Uiso 0.49 1 calc PR A 1
H12C H 0.8223 0.6976 -0.0096 0.448 Uiso 0.49 1 calc PR A 1
C9B C 0.6441(15) 0.6211(8) 0.0335(8) 0.076 Uiso 0.51 1 d PD A 2
H9B1 H 0.6708 0.6071 0.0484 0.091 Uiso 0.51 1 calc PR A 2
H9B2 H 0.6318 0.6480 0.0403 0.091 Uiso 0.51 1 calc PR A 2
C10B C 0.6980(19) 0.6255(12) 0.0081(7) 0.048 Uiso 0.51 1 d PD A 2
H10C H 0.7227 0.5998 0.0044 0.058 Uiso 0.51 1 calc PR A 2
H10D H 0.6697 0.6332 -0.0084 0.058 Uiso 0.51 1 calc PR A 2
C11B C 0.757(2) 0.6583(12) 0.0148(14) 0.080 Uiso 0.51 1 d PD A 2
H11C H 0.7970 0.6575 0.0008 0.096 Uiso 0.51 1 calc PR A 2
H11D H 0.7798 0.6529 0.0329 0.096 Uiso 0.51 1 calc PR A 2
C12B C 0.720(3) 0.7012(11) 0.0150(16) 0.129 Uiso 0.51 1 d PD A 2
H12D H 0.7587 0.7215 0.0172 0.194 Uiso 0.51 1 calc PR A 2
H12E H 0.6854 0.7030 0.0303 0.194 Uiso 0.51 1 calc PR A 2
H12F H 0.6942 0.7055 -0.0023 0.194 Uiso 0.51 1 calc PR A 2
C13 C 0.5203(12) 0.6139(7) 0.0037(5) 0.064 Uiso 1 1 d . A .
H13A H 0.4780 0.5957 0.0010 0.077 Uiso 1 1 calc R . .
H13B H 0.5493 0.6145 -0.0135 0.077 Uiso 1 1 calc R . .
C14 C 0.4892(16) 0.6595(8) 0.0106(6) 0.086 Uiso 1 1 d . . .
H14A H 0.4633 0.6589 0.0285 0.103 Uiso 1 1 calc R A .
H14B H 0.5318 0.6777 0.0125 0.103 Uiso 1 1 calc R . .
C15 C 0.4368(17) 0.6761(10) -0.0111(7) 0.113 Uiso 1 1 d D A .
H15A H 0.4590 0.6738 -0.0296 0.135 Uiso 1 1 calc R . .
H15B H 0.4264 0.7046 -0.0074 0.135 Uiso 1 1 calc R . .
C16 C 0.3644(16) 0.6513(10) -0.0094(7) 0.109 Uiso 1 1 d D . .
H16A H 0.3301 0.6604 -0.0237 0.164 Uiso 1 1 calc R A .
H16B H 0.3418 0.6549 0.0087 0.164 Uiso 1 1 calc R . .
H16C H 0.3757 0.6231 -0.0123 0.164 Uiso 1 1 calc R . .
N2 N 0.4223(15) 0.4420(8) 0.2405(6) 0.108 Uiso 1 1 d D . .
C17 C 0.4957(16) 0.4403(12) 0.2244(8) 0.169 Uiso 1 1 d D . .
H17A H 0.4932 0.4615 0.2103 0.203 Uiso 1 1 calc R . .
H17B H 0.4960 0.4146 0.2144 0.203 Uiso 1 1 calc R . .
C18 C 0.5719(15) 0.4443(10) 0.2385(7) 0.112 Uiso 1 1 d D . .
H18A H 0.5684 0.4333 0.2573 0.135 Uiso 1 1 calc R . .
H18B H 0.5841 0.4729 0.2401 0.135 Uiso 1 1 calc R . .
C19 C 0.636(2) 0.4230(15) 0.2231(10) 0.180 Uiso 1 1 d D . .
H19A H 0.6223 0.3946 0.2212 0.216 Uiso 1 1 calc R . .
H19B H 0.6390 0.4344 0.2044 0.216 Uiso 1 1 calc R . .
C20 C 0.713(2) 0.4253(15) 0.2363(10) 0.177 Uiso 1 1 d D . .
H20A H 0.7473 0.4093 0.2256 0.265 Uiso 1 1 calc R . .
H20B H 0.7101 0.4150 0.2552 0.265 Uiso 1 1 calc R . .
H20C H 0.7291 0.4530 0.2367 0.265 Uiso 1 1 calc R . .
C21 C 0.422(3) 0.4858(9) 0.2494(9) 0.180 Uiso 1 1 d D . .
H21A H 0.4734 0.4932 0.2546 0.216 Uiso 1 1 calc R . .
H21B H 0.3915 0.4883 0.2661 0.216 Uiso 1 1 calc R . .
C22 C 0.394(3) 0.5170(13) 0.2273(8) 0.180 Uiso 1 1 d D . .
H22A H 0.4056 0.5420 0.2371 0.216 Uiso 1 1 calc R . .
H22B H 0.3399 0.5138 0.2301 0.216 Uiso 1 1 calc R . .
C23 C 0.393(2) 0.5341(13) 0.1958(8) 0.180 Uiso 1 1 d D . .
H23A H 0.4448 0.5270 0.1919 0.216 Uiso 1 1 calc R . .
H23B H 0.3650 0.5113 0.1882 0.216 Uiso 1 1 calc R . .
C24 C 0.384(2) 0.5613(14) 0.1689(9) 0.173 Uiso 1 1 d D . .
H24A H 0.3881 0.5446 0.1524 0.259 Uiso 1 1 calc R . .
H24B H 0.4222 0.5817 0.1687 0.259 Uiso 1 1 calc R . .
H24C H 0.3351 0.5741 0.1691 0.259 Uiso 1 1 calc R . .
C25 C 0.354(2) 0.4327(18) 0.2231(10) 0.217 Uiso 1 1 d D . .
H25A H 0.3506 0.4520 0.2078 0.260 Uiso 1 1 calc R . .
H25B H 0.3591 0.4058 0.2150 0.260 Uiso 1 1 calc R . .
C26 C 0.2818(19) 0.4342(16) 0.2396(9) 0.180 Uiso 1 1 d D . .
H26A H 0.2817 0.4582 0.2513 0.216 Uiso 1 1 calc R . .
H26B H 0.2788 0.4106 0.2517 0.216 Uiso 1 1 calc R . .
C27 C 0.214(2) 0.4351(14) 0.2205(10) 0.186 Uiso 1 1 d D . .
H27A H 0.1690 0.4294 0.2311 0.223 Uiso 1 1 calc R . .
H27B H 0.2193 0.4146 0.2061 0.223 Uiso 1 1 calc R . .
C28 C 0.208(3) 0.4767(13) 0.2071(10) 0.180 Uiso 1 1 d D . .
H28A H 0.1603 0.4793 0.1979 0.270 Uiso 1 1 calc R . .
H28B H 0.2478 0.4801 0.1936 0.270 Uiso 1 1 calc R . .
H28C H 0.2126 0.4973 0.2213 0.270 Uiso 1 1 calc R . .
C29 C 0.4262(15) 0.4064(10) 0.2615(8) 0.180 Uiso 1 1 d D . .
H29A H 0.4687 0.4119 0.2737 0.216 Uiso 1 1 calc R . .
H29B H 0.3814 0.4082 0.2730 0.216 Uiso 1 1 calc R . .
C30 C 0.433(2) 0.3624(10) 0.2526(10) 0.239 Uiso 1 1 d D . .
H30A H 0.3821 0.3529 0.2494 0.287 Uiso 1 1 calc R . .
H30B H 0.4577 0.3626 0.2345 0.287 Uiso 1 1 calc R . .
C31 C 0.471(2) 0.3297(9) 0.2694(8) 0.216 Uiso 1 1 d D . .
H31A H 0.4694 0.3041 0.2594 0.259 Uiso 1 1 calc R . .
H31B H 0.4462 0.3263 0.2873 0.259 Uiso 1 1 calc R . .
C32 C 0.5524(19) 0.3428(12) 0.2738(10) 0.190 Uiso 1 1 d D . .
H32A H 0.5774 0.3236 0.2857 0.285 Uiso 1 1 calc R . .
H32B H 0.5534 0.3692 0.2823 0.285 Uiso 1 1 calc R . .
H32C H 0.5776 0.3439 0.2560 0.285 Uiso 1 1 calc R . .
N3 N 0.4638(12) 0.7355(7) 0.1554(4) 0.076 Uiso 1 1 d . . .
C33 C 0.5015(12) 0.7759(7) 0.1481(5) 0.061 Uiso 1 1 d . . .
H33A H 0.4672 0.7916 0.1366 0.074 Uiso 1 1 calc R . .
H33B H 0.5098 0.7909 0.1653 0.074 Uiso 1 1 calc R . .
C34 C 0.5764(16) 0.7719(9) 0.1326(7) 0.094 Uiso 1 1 d . . .
H34A H 0.6104 0.7547 0.1432 0.113 Uiso 1 1 calc R . .
H34B H 0.5684 0.7596 0.1144 0.113 Uiso 1 1 calc R . .
C35 C 0.610(2) 0.8141(11) 0.1292(8) 0.116 Uiso 1 1 d . . .
H35A H 0.5757 0.8314 0.1190 0.139 Uiso 1 1 calc R . .
H35B H 0.6188 0.8261 0.1475 0.139 Uiso 1 1 calc R . .
C36 C 0.680(2) 0.8111(12) 0.1144(8) 0.132 Uiso 1 1 d . . .
H36A H 0.7001 0.8378 0.1118 0.198 Uiso 1 1 calc R . .
H36B H 0.6710 0.7987 0.0965 0.198 Uiso 1 1 calc R . .
H36C H 0.7143 0.7949 0.1250 0.198 Uiso 1 1 calc R . .
C37 C 0.4461(15) 0.7113(8) 0.1290(5) 0.076 Uiso 1 1 d . . .
H37A H 0.4234 0.6857 0.1344 0.091 Uiso 1 1 calc R . .
H37B H 0.4930 0.7052 0.1194 0.091 Uiso 1 1 calc R . .
C38 C 0.3933(16) 0.7328(8) 0.1083(5) 0.083 Uiso 1 1 d D . .
H38A H 0.4138 0.7592 0.1035 0.100 Uiso 1 1 calc R . .
H38B H 0.3445 0.7370 0.1170 0.100 Uiso 1 1 calc R . .
C39 C 0.3838(17) 0.7068(8) 0.0813(5) 0.098 Uiso 1 1 d D . .
H39A H 0.3623 0.6806 0.0862 0.117 Uiso 1 1 calc R . .
H39B H 0.4326 0.7022 0.0728 0.117 Uiso 1 1 calc R . .
C40 C 0.3314(17) 0.7289(10) 0.0602(6) 0.111 Uiso 1 1 d D . .
H40A H 0.3231 0.7118 0.0442 0.167 Uiso 1 1 calc R . .
H40B H 0.3546 0.7538 0.0543 0.167 Uiso 1 1 calc R . .
H40C H 0.2840 0.7348 0.0690 0.167 Uiso 1 1 calc R . .
C41 C 0.3936(13) 0.7484(8) 0.1706(5) 0.069 Uiso 1 1 d . . .
H41A H 0.3636 0.7650 0.1580 0.083 Uiso 1 1 calc R . .
H41B H 0.4080 0.7653 0.1863 0.083 Uiso 1 1 calc R . .
C42 C 0.3453(18) 0.7140(10) 0.1813(7) 0.103 Uiso 1 1 d . . .
H42A H 0.3726 0.6992 0.1956 0.123 Uiso 1 1 calc R . .
H42B H 0.3346 0.6954 0.1660 0.123 Uiso 1 1 calc R . .
C43 C 0.2696(19) 0.7300(10) 0.1937(7) 0.110 Uiso 1 1 d . . .
H43A H 0.2802 0.7525 0.2063 0.132 Uiso 1 1 calc R . .
H43B H 0.2384 0.7402 0.1786 0.132 Uiso 1 1 calc R . .
C44 C 0.227(2) 0.6976(12) 0.2096(8) 0.130 Uiso 1 1 d . . .
H44A H 0.1810 0.7090 0.2169 0.195 Uiso 1 1 calc R . .
H44B H 0.2570 0.6877 0.2248 0.195 Uiso 1 1 calc R . .
H44C H 0.2148 0.6756 0.1972 0.195 Uiso 1 1 calc R . .
C45 C 0.5138(14) 0.7086(8) 0.1729(5) 0.074 Uiso 1 1 d . . .
H45A H 0.5584 0.7023 0.1620 0.089 Uiso 1 1 calc R . .
H45B H 0.4874 0.6832 0.1761 0.089 Uiso 1 1 calc R . .
C46 C 0.5393(15) 0.7252(8) 0.2014(6) 0.084 Uiso 1 1 d D . .
H46A H 0.4953 0.7327 0.2122 0.101 Uiso 1 1 calc R . .
H46B H 0.5691 0.7495 0.1984 0.101 Uiso 1 1 calc R . .
C47 C 0.5866(18) 0.6941(10) 0.2185(8) 0.125 Uiso 1 1 d D . .
H47A H 0.6209 0.6793 0.2065 0.150 Uiso 1 1 calc R . .
H47B H 0.6151 0.7076 0.2331 0.150 Uiso 1 1 calc R . .
C48 C 0.526(2) 0.6657(12) 0.2310(9) 0.150 Uiso 1 1 d D . .
H48A H 0.5499 0.6445 0.2415 0.225 Uiso 1 1 calc R . .
H48B H 0.4969 0.6540 0.2161 0.225 Uiso 1 1 calc R . .
H48C H 0.4934 0.6811 0.2431 0.225 Uiso 1 1 calc R . .
N4 N 1.0823(12) 0.5212(7) 0.0764(4) 0.094 Uiso 1 1 d D . .
C49 C 1.1411(16) 0.5234(10) 0.0999(6) 0.106 Uiso 1 1 d D . .
H49A H 1.1885 0.5331 0.0923 0.127 Uiso 1 1 calc R . .
H49B H 1.1492 0.4965 0.1076 0.127 Uiso 1 1 calc R . .
C50 C 1.1147(17) 0.5524(10) 0.1234(6) 0.109 Uiso 1 1 d D . .
H50A H 1.1081 0.5795 0.1158 0.131 Uiso 1 1 calc R . .
H50B H 1.0664 0.5432 0.1305 0.131 Uiso 1 1 calc R . .
C51 C 1.1712(17) 0.5539(10) 0.1474(6) 0.100 Uiso 1 1 d D . .
H51A H 1.2197 0.5616 0.1398 0.120 Uiso 1 1 calc R . .
H51B H 1.1763 0.5266 0.1550 0.120 Uiso 1 1 calc R . .
C52 C 1.153(2) 0.5830(12) 0.1720(8) 0.154 Uiso 1 1 d D . .
H52A H 1.1929 0.5822 0.1855 0.231 Uiso 1 1 calc R . .
H52B H 1.1067 0.5746 0.1808 0.231 Uiso 1 1 calc R . .
H52C H 1.1474 0.6102 0.1650 0.231 Uiso 1 1 calc R . .
C53 C 1.0051(14) 0.5057(8) 0.0856(7) 0.102 Uiso 1 1 d D . .
H53A H 0.9718 0.5054 0.0695 0.122 Uiso 1 1 calc R . .
H53B H 0.9843 0.5245 0.0992 0.122 Uiso 1 1 calc R . .
C54 C 1.0066(16) 0.4627(8) 0.0987(7) 0.102 Uiso 1 1 d D . .
H54A H 1.0163 0.4428 0.0841 0.123 Uiso 1 1 calc R . .
H54B H 1.0471 0.4611 0.1123 0.123 Uiso 1 1 calc R . .
C55 C 0.9318(16) 0.4528(12) 0.1131(7) 0.131 Uiso 1 1 d D . .
H55A H 0.9258 0.4716 0.1286 0.157 Uiso 1 1 calc R . .
H55B H 0.9361 0.4259 0.1211 0.157 Uiso 1 1 calc R . .
C56 C 0.859(2) 0.4539(13) 0.0958(8) 0.150 Uiso 1 1 d D . .
H56A H 0.8165 0.4494 0.1079 0.225 Uiso 1 1 calc R . .
H56B H 0.8605 0.4331 0.0817 0.225 Uiso 1 1 calc R . .
H56C H 0.8540 0.4800 0.0869 0.225 Uiso 1 1 calc R . .
C57 C 1.1235(16) 0.4937(9) 0.0556(5) 0.092 Uiso 1 1 d D . .
H57A H 1.1393 0.4694 0.0654 0.110 Uiso 1 1 calc R . .
H57B H 1.1686 0.5076 0.0493 0.110 Uiso 1 1 calc R . .
C58 C 1.0774(19) 0.4809(14) 0.0294(8) 0.179 Uiso 1 1 d D . .
H58A H 1.0586 0.5044 0.0193 0.215 Uiso 1 1 calc R . .
H58B H 1.0354 0.4635 0.0344 0.215 Uiso 1 1 calc R . .
C59 C 1.137(3) 0.4573(13) 0.0118(7) 0.175 Uiso 1 1 d D . .
H59A H 1.1867 0.4691 0.0151 0.210 Uiso 1 1 calc R . .
H59B H 1.1388 0.4292 0.0179 0.210 Uiso 1 1 calc R . .
C60 C 1.119(3) 0.4589(15) -0.0191(8) 0.181 Uiso 1 1 d D . .
H60A H 1.1592 0.4463 -0.0295 0.272 Uiso 1 1 calc R . .
H60B H 1.1144 0.4868 -0.0249 0.272 Uiso 1 1 calc R . .
H60C H 1.0730 0.4448 -0.0226 0.272 Uiso 1 1 calc R . .
C61 C 1.0675(17) 0.5622(8) 0.0619(7) 0.108 Uiso 1 1 d D . .
H61A H 1.0445 0.5805 0.0753 0.129 Uiso 1 1 calc R . .
H61B H 1.0314 0.5579 0.0469 0.129 Uiso 1 1 calc R . .
C62 C 1.138(2) 0.5830(12) 0.0495(10) 0.161 Uiso 1 1 d D . .
H62A H 1.1574 0.5678 0.0337 0.194 Uiso 1 1 calc R . .
H62B H 1.1771 0.5856 0.0635 0.194 Uiso 1 1 calc R . .
C63 C 1.109(3) 0.6251(13) 0.0403(11) 0.178 Uiso 1 1 d D . .
H63A H 1.0699 0.6223 0.0261 0.214 Uiso 1 1 calc R . .
H63B H 1.0880 0.6399 0.0561 0.214 Uiso 1 1 calc R . .
C64 C 1.178(3) 0.6475(16) 0.0283(11) 0.206 Uiso 1 1 d D . .
H64A H 1.1674 0.6760 0.0270 0.309 Uiso 1 1 calc R . .
H64B H 1.1892 0.6371 0.0099 0.309 Uiso 1 1 calc R . .
H64C H 1.2204 0.6432 0.0404 0.309 Uiso 1 1 calc R . .
N5 N 0.5541(16) 0.2230(10) 0.1565(7) 0.137 Uiso 1 1 d D . .
C65 C 0.5122(19) 0.2522(14) 0.1776(9) 0.244 Uiso 1 1 d D . .
H65A H 0.5491 0.2641 0.1902 0.293 Uiso 1 1 calc R . .
H65B H 0.4890 0.2741 0.1671 0.293 Uiso 1 1 calc R . .
C66 C 0.450(3) 0.2307(17) 0.1956(9) 0.233 Uiso 1 1 d D . .
H66A H 0.4654 0.2029 0.1991 0.279 Uiso 1 1 calc R . .
H66B H 0.4036 0.2302 0.1852 0.279 Uiso 1 1 calc R . .
C67 C 0.438(2) 0.2531(11) 0.2242(8) 0.180 Uiso 1 1 d D . .
H67A H 0.4256 0.2816 0.2216 0.216 Uiso 1 1 calc R . .
H67B H 0.4808 0.2506 0.2366 0.216 Uiso 1 1 calc R . .
C68 C 0.368(2) 0.2279(14) 0.2349(9) 0.180 Uiso 1 1 d D . .
H68A H 0.3454 0.2417 0.2504 0.270 Uiso 1 1 calc R . .
H68B H 0.3848 0.2015 0.2407 0.270 Uiso 1 1 calc R . .
H68C H 0.3323 0.2251 0.2200 0.270 Uiso 1 1 calc R . .
C69 C 0.607(2) 0.1936(12) 0.1720(8) 0.180 Uiso 1 1 d D . .
H69A H 0.6322 0.1768 0.1582 0.216 Uiso 1 1 calc R . .
H69B H 0.5764 0.1757 0.1835 0.216 Uiso 1 1 calc R . .
C70 C 0.669(2) 0.2135(12) 0.1915(11) 0.266 Uiso 1 1 d D . .
H70A H 0.7162 0.2184 0.1816 0.320 Uiso 1 1 calc R . .
H70B H 0.6521 0.2384 0.2003 0.320 Uiso 1 1 calc R . .
C71 C 0.675(2) 0.1775(13) 0.2125(7) 0.180 Uiso 1 1 d D . .
H71A H 0.6282 0.1773 0.2229 0.216 Uiso 1 1 calc R . .
H71B H 0.6757 0.1530 0.2013 0.216 Uiso 1 1 calc R . .
C72 C 0.739(2) 0.1723(15) 0.2347(9) 0.180 Uiso 1 1 d D . .
H72A H 0.7310 0.1474 0.2448 0.270 Uiso 1 1 calc R . .
H72B H 0.7376 0.1947 0.2475 0.270 Uiso 1 1 calc R . .
H72C H 0.7867 0.1714 0.2255 0.270 Uiso 1 1 calc R . .
C73 C 0.494(2) 0.2002(12) 0.1392(9) 0.193 Uiso 1 1 d D . .
H73A H 0.4618 0.1842 0.1516 0.232 Uiso 1 1 calc R . .
H73B H 0.5174 0.1819 0.1260 0.232 Uiso 1 1 calc R . .
C74 C 0.445(2) 0.2323(11) 0.1234(11) 0.255 Uiso 1 1 d D . .
H74A H 0.4193 0.2503 0.1362 0.305 Uiso 1 1 calc R . .
H74B H 0.4756 0.2482 0.1105 0.305 Uiso 1 1 calc R . .
C75 C 0.390(2) 0.2035(14) 0.1079(9) 0.180 Uiso 1 1 d D . .
H75A H 0.4172 0.1789 0.1029 0.216 Uiso 1 1 calc R . .
H75B H 0.3747 0.2165 0.0906 0.216 Uiso 1 1 calc R . .
C76 C 0.318(3) 0.1914(15) 0.1248(10) 0.190 Uiso 1 1 d D . .
H76A H 0.2840 0.1768 0.1128 0.285 Uiso 1 1 calc R . .
H76B H 0.2936 0.2155 0.1316 0.285 Uiso 1 1 calc R . .
H76C H 0.3319 0.1744 0.1403 0.285 Uiso 1 1 calc R . .
C77 C 0.611(2) 0.2499(13) 0.1403(8) 0.190 Uiso 1 1 d D . .
H77A H 0.6578 0.2511 0.1509 0.228 Uiso 1 1 calc R . .
H77B H 0.5914 0.2773 0.1391 0.228 Uiso 1 1 calc R . .
C78 C 0.629(3) 0.2347(14) 0.1100(10) 0.264 Uiso 1 1 d D . .
H78A H 0.6627 0.2117 0.1127 0.317 Uiso 1 1 calc R . .
H78B H 0.5824 0.2235 0.1032 0.317 Uiso 1 1 calc R . .
C79 C 0.663(4) 0.2574(17) 0.0847(11) 0.292 Uiso 1 1 d D . .
H79A H 0.6187 0.2679 0.0750 0.351 Uiso 1 1 calc R . .
H79B H 0.6868 0.2810 0.0929 0.351 Uiso 1 1 calc R . .
C80 C 0.716(3) 0.2451(19) 0.0609(11) 0.239 Uiso 1 1 d D . .
H80A H 0.7405 0.2689 0.0536 0.359 Uiso 1 1 calc R . .
H80B H 0.6878 0.2322 0.0462 0.359 Uiso 1 1 calc R . .
H80C H 0.7532 0.2266 0.0679 0.359 Uiso 1 1 calc R . .

loop_
_atom_site_aniso_label
_atom_site_aniso_U_11
_atom_site_aniso_U_22
_atom_site_aniso_U_33
_atom_site_aniso_U_23
_atom_site_aniso_U_13
_atom_site_aniso_U_12
Dy1 0.070 0.050 0.030 0.001 -0.003 0.021
Mo1 0.081 0.046 0.036 0.012 0.007 0.029
Mo2 0.064 0.044 0.029 0.009 0.008 0.024
Mo3 0.054 0.044 0.027 0.003 0.001 0.008
Mo4 0.064 0.050 0.036 -0.002 0.005 0.020
Mo5 0.062 0.064 0.033 0.004 -0.011 0.020
Mo6 0.072 0.064 0.032 -0.007 -0.008 0.019
Mo7 0.064 0.047 0.037 -0.004 -0.010 0.018
Mo8 0.057 0.050 0.033 0.001 -0.009 0.020
Mo9 0.085 0.053 0.050 0.021 0.024 0.025
Mo10 0.060 0.066 0.063 0.026 0.019 0.015
Mo11 0.053 0.055 0.042 0.010 0.007 0.003
Mo12 0.071 0.040 0.040 0.004 0.015 0.011
Mo13 0.061 0.076 0.050 0.004 -0.015 0.013
Mo14 0.069 0.062 0.040 -0.007 -0.015 0.015
Mo15 0.064 0.047 0.053 -0.001 -0.010 0.014
Mo16 0.063 0.059 0.058 0.005 -0.008 0.012
O1 0.063 0.054 0.039 0.000 -0.001 0.021
O2 0.071 0.059 0.035 -0.007 -0.005 0.014
O3 0.053 0.041 0.024 0.002 -0.001 0.006
O4 0.091 0.039 0.029 0.005 -0.015 0.011
O5 0.072 0.043 0.025 -0.008 -0.004 0.029
O6 0.078 0.047 0.029 -0.002 -0.001 0.011
O7 0.069 0.052 0.043 -0.018 0.000 0.022
O8 0.033 0.046 0.047 -0.008 -0.006 0.012
O9 0.116 0.076 0.035 0.022 0.000 0.031
O10 0.141 0.047 0.030 0.004 0.009 0.051
O11 0.076 0.081 0.033 0.013 0.010 0.036
O12 0.067 0.033 0.041 -0.007 0.009 0.014
O13 0.064 0.063 0.025 0.010 -0.006 -0.016
O14 0.058 0.053 0.040 0.005 0.013 -0.008
O15 0.049 0.067 0.053 0.015 -0.005 0.013
O16 0.061 0.089 0.055 0.027 0.017 0.028
O17 0.094 0.064 0.024 0.016 0.011 0.013
O18 0.074 0.074 0.043 0.019 -0.009 0.028
O19 0.067 0.069 0.034 0.001 -0.003 0.023
O20 0.083 0.103 0.027 -0.010 -0.006 0.003
O21 0.051 0.062 0.031 -0.009 -0.011 0.010
O22 0.075 0.027 0.066 -0.009 0.001 0.012
O23 0.049 0.049 0.050 -0.008 -0.010 0.008
O24 0.048 0.046 0.043 0.001 -0.007 0.020
O25 0.081 0.050 0.033 0.002 0.013 0.042
O26 0.062 0.031 0.041 -0.004 -0.016 0.024
O27 0.133 0.053 0.065 0.020 0.035 0.030
O28 0.093 0.087 0.055 0.044 0.019 0.023
O29 0.067 0.100 0.061 0.030 0.021 0.027
O30 0.038 0.075 0.080 0.025 0.001 -0.014
O31 0.069 0.065 0.052 0.036 -0.003 -0.011
O32 0.060 0.033 0.043 -0.001 0.001 -0.002
O33 0.067 0.036 0.057 -0.001 0.013 0.009
O34 0.083 0.052 0.055 0.022 0.035 0.040
O35 0.087 0.047 0.041 0.028 0.006 0.009
O36 0.080 0.062 0.076 0.001 -0.019 0.007
O37 0.049 0.094 0.039 -0.010 -0.008 0.009
O38 0.083 0.061 0.041 -0.010 -0.019 0.028
O39 0.090 0.037 0.052 -0.009 0.006 -0.002
O40 0.077 0.039 0.075 0.001 -0.017 0.010
O41 0.071 0.028 0.074 0.001 0.003 0.013
O42 0.092 0.112 0.058 0.027 -0.003 0.040
O43 0.063 0.052 0.049 0.013 -0.007 0.023
O44 0.052 0.053 0.048 0.003 -0.022 -0.004
O45 0.071 0.061 0.110 0.032 0.005 -0.015
O46 0.066 0.047 0.061 0.002 0.004 -0.011
O47 0.067 0.052 0.072 0.013 0.020 -0.002
O48 0.085 0.078 0.087 -0.002 0.029 -0.013
O49 0.059 0.122 0.056 0.025 -0.020 0.001
O50 0.102 0.055 0.058 -0.022 -0.042 0.021
O51 0.065 0.070 0.063 -0.008 -0.004 -0.009
O52 0.059 0.093 0.099 0.007 -0.009 -0.009

loop_
_atom_type_symbol
_atom_type_description
_atom_type_scat_dispersion_real
_atom_type_scat_dispersion_imag
_atom_type_scat_source
Mo Mo -1.6832 0.6857 'International Tables Vol C Tables 4.2.6.8 and 6.1.1.4'
Dy Dy -0.1892 4.4098 'International Tables Vol C Tables 4.2.6.8 and 6.1.1.4'
C C 0.0033 0.0016 'International Tables Vol C Tables 4.2.6.8 and 6.1.1.4'
H H 0.0000 0.0000 'International Tables Vol C Tables 4.2.6.8 and 6.1.1.4'
N N 0.0061 0.0033 'International Tables Vol C Tables 4.2.6.8 and 6.1.1.4'
O O 0.0106 0.0060 'International Tables Vol C Tables 4.2.6.8 and 6.1.1.4'

loop_
_geom_angle_atom_site_label_1
_geom_angle_atom_site_label_2
_geom_angle_atom_site_label_3
_geom_angle
O7 Dy1 O3 73.4(4)
O7 Dy1 O5 114.6(5)
O3 Dy1 O5 142.9(4)
O7 Dy1 O1 142.5(5)
O3 Dy1 O1 115.5(4)
O5 Dy1 O1 81.1(5)
O7 Dy1 O6 72.8(4)
O3 Dy1 O6 139.3(4)
O5 Dy1 O6 73.3(4)
O1 Dy1 O6 80.4(4)
O7 Dy1 O8 73.2(4)
O3 Dy1 O8 75.3(4)
O5 Dy1 O8 73.2(4)
O1 Dy1 O8 143.5(4)
O6 Dy1 O8 115.0(4)
O7 Dy1 O2 75.6(5)
O3 Dy1 O2 74.0(4)
O5 Dy1 O2 142.6(4)
O1 Dy1 O2 72.8(5)
O6 Dy1 O2 76.3(5)
O8 Dy1 O2 141.1(4)
O7 Dy1 O4 140.5(4)
O3 Dy1 O4 73.9(4)
O5 Dy1 O4 80.7(4)
O1 Dy1 O4 73.1(4)
O6 Dy1 O4 145.3(4)
O8 Dy1 O4 77.5(4)
O2 Dy1 O4 115.3(5)
O9 Mo1 O1 105.6(8)
O9 Mo1 O16 104.2(7)
O1 Mo1 O16 97.1(7)
O9 Mo1 O10 99.1(7)
O1 Mo1 O10 94.7(7)
O16 Mo1 O10 149.9(6)
O9 Mo1 O34 93.1(7)
O1 Mo1 O34 159.8(5)
O16 Mo1 O34 85.5(6)
O10 Mo1 O34 74.4(6)
O9 Mo1 O17 166.1(8)
O1 Mo1 O17 87.2(6)
O16 Mo1 O17 79.3(6)
O10 Mo1 O17 73.7(5)
O34 Mo1 O17 73.6(5)
O2 Mo2 O11 107.7(7)
O2 Mo2 O12 98.9(6)
O11 Mo2 O12 99.0(6)
O2 Mo2 O10 96.6(7)
O11 Mo2 O10 98.4(7)
O12 Mo2 O10 151.9(5)
O2 Mo2 O17 90.4(6)
O11 Mo2 O17 161.8(7)
O12 Mo2 O17 78.0(5)
O10 Mo2 O17 78.6(5)
O2 Mo2 O35 165.7(6)
O11 Mo2 O35 86.5(7)
O12 Mo2 O35 79.2(5)
O10 Mo2 O35 80.1(6)
O17 Mo2 O35 75.3(6)
O13 Mo3 O3 104.3(6)
O13 Mo3 O14 103.7(6)
O3 Mo3 O14 97.8(6)
O13 Mo3 O12 99.7(6)
O3 Mo3 O12 95.7(5)
O14 Mo3 O12 149.0(5)
O13 Mo3 O32 94.6(5)
O3 Mo3 O32 159.7(5)
O14 Mo3 O32 84.6(5)
O12 Mo3 O32 73.6(5)
O13 Mo3 O17 167.0(6)
O3 Mo3 O17 87.4(5)
O14 Mo3 O17 79.8(5)
O12 Mo3 O17 73.1(5)
O32 Mo3 O17 73.1(5)
O15 Mo4 O4 105.6(7)
O15 Mo4 O16 102.5(6)
O4 Mo4 O16 94.7(7)
O15 Mo4 O14 104.0(6)
O4 Mo4 O14 96.9(6)
O16 Mo4 O14 146.9(6)
O15 Mo4 O33 95.1(6)
O4 Mo4 O33 159.2(6)
O16 Mo4 O33 78.7(6)
O14 Mo4 O33 79.5(5)
O15 Mo4 O17 166.9(6)
O4 Mo4 O17 87.4(6)
O16 Mo4 O17 75.4(5)
O14 Mo4 O17 74.3(5)
O33 Mo4 O17 71.8(5)
O18 Mo5 O5 104.2(7)
O18 Mo5 O19 102.7(6)
O5 Mo5 O19 98.4(6)
O18 Mo5 O25 100.4(6)
O5 Mo5 O25 95.4(6)
O19 Mo5 O25 149.1(6)
O18 Mo5 O37 95.1(7)
O5 Mo5 O37 159.2(5)
O19 Mo5 O37 84.5(6)
O25 Mo5 O37 73.2(5)
O18 Mo5 O26 167.8(7)
O5 Mo5 O26 87.6(5)
O19 Mo5 O26 77.8(5)
O25 Mo5 O26 75.3(5)
O37 Mo5 O26 72.8(5)
O18 Mo5 Mo8 134.8(5)
O5 Mo5 Mo8 81.8(4)
O19 Mo5 Mo8 120.9(4)
O25 Mo5 Mo8 34.8(4)
O37 Mo5 Mo8 79.1(3)
O26 Mo5 Mo8 43.0(3)
O20 Mo6 O6 105.2(7)
O20 Mo6 O19 103.6(7)
O6 Mo6 O19 95.4(6)
O20 Mo6 O21 102.0(7)
O6 Mo6 O21 95.6(6)
O19 Mo6 O21 148.4(6)
O20 Mo6 O38 97.1(7)
O6 Mo6 O38 157.6(6)
O19 Mo6 O38 79.2(6)
O21 Mo6 O38 79.4(5)
O20 Mo6 O26 168.7(7)
O6 Mo6 O26 86.1(5)
O19 Mo6 O26 75.2(5)
O21 Mo6 O26 76.0(5)
O38 Mo6 O26 71.5(5)
O20 Mo6 Mo7 134.4(6)
O6 Mo6 Mo7 82.6(4)
O19 Mo6 Mo7 120.6(4)
O21 Mo6 Mo7 32.7(4)
O38 Mo6 Mo7 81.6(4)
O26 Mo6 Mo7 45.4(3)
O22 Mo7 O7 104.7(6)
O22 Mo7 O21 103.7(6)
O7 Mo7 O21 97.6(6)
O22 Mo7 O23 99.3(6)
O7 Mo7 O23 94.8(6)
O21 Mo7 O23 150.1(5)
O22 Mo7 O39 95.6(6)
O7 Mo7 O39 157.9(6)
O21 Mo7 O39 85.7(5)
O23 Mo7 O39 73.1(5)
O22 Mo7 O26 167.6(6)
O7 Mo7 O26 86.6(5)
O21 Mo7 O26 79.2(5)
O23 Mo7 O26 74.4(5)
O39 Mo7 O26 72.5(5)
O22 Mo7 Mo6 137.1(5)
O7 Mo7 Mo6 84.0(4)
O21 Mo7 Mo6 33.6(4)
O23 Mo7 Mo6 122.2(4)
O39 Mo7 Mo6 87.1(4)
O26 Mo7 Mo6 47.8(3)
O24 Mo8 O8 108.3(6)
O24 Mo8 O23 97.9(6)
O8 Mo8 O23 97.7(5)
O24 Mo8 O25 98.7(5)
O8 Mo8 O25 99.0(6)
O23 Mo8 O25 151.4(5)
O24 Mo8 O26 160.5(6)
O8 Mo8 O26 91.2(5)
O23 Mo8 O26 77.9(5)
O25 Mo8 O26 78.7(5)
O24 Mo8 O44 85.2(6)
O8 Mo8 O44 166.5(5)
O23 Mo8 O44 79.4(5)
O25 Mo8 O44 78.9(5)
O26 Mo8 O44 75.3(5)
O24 Mo8 Mo5 134.1(4)
O8 Mo8 Mo5 85.9(4)
O23 Mo8 Mo5 123.9(4)
O25 Mo8 Mo5 35.4(4)
O26 Mo8 Mo5 46.0(3)
O44 Mo8 Mo5 84.8(3)
O27 Mo9 O48 105.0(9)
O27 Mo9 O28 100.2(7)
O48 Mo9 O28 103.7(9)
O27 Mo9 O34 99.4(7)
O48 Mo9 O34 95.5(7)
O28 Mo9 O34 147.9(6)
O27 Mo9 O35 156.9(8)
O48 Mo9 O35 97.5(7)
O28 Mo9 O35 79.4(5)
O34 Mo9 O35 72.7(5)
O27 Mo9 O10 87.3(7)
O48 Mo9 O10 163.0(6)
O28 Mo9 O10 85.2(7)
O34 Mo9 O10 70.5(6)
O35 Mo9 O10 69.6(5)
O29 Mo10 O45 106.3(9)
O29 Mo10 O30 103.4(7)
O45 Mo10 O30 100.1(8)
O29 Mo10 O28 104.2(7)
O45 Mo10 O28 98.1(8)
O30 Mo10 O28 140.9(6)
O29 Mo10 O11 88.8(7)
O45 Mo10 O11 164.8(7)
O30 Mo10 O11 76.8(5)
O28 Mo10 O11 76.6(6)
O31 Mo11 O46 105.4(7)
O31 Mo11 O30 102.6(7)
O46 Mo11 O30 101.4(7)
O31 Mo11 O32 99.3(6)
O46 Mo11 O32 96.8(6)
O30 Mo11 O32 146.4(6)
O31 Mo11 O35 159.0(6)
O46 Mo11 O35 94.8(6)
O30 Mo11 O35 78.2(6)
O32 Mo11 O35 72.4(5)
O31 Mo11 O12 90.2(6)
O46 Mo11 O12 161.1(6)
O30 Mo11 O12 85.2(5)
O32 Mo11 O12 69.5(4)
O35 Mo11 O12 68.9(5)
O47 Mo12 O33 104.9(7)
O47 Mo12 O32 103.7(6)
O33 Mo12 O32 96.5(6)
O47 Mo12 O34 100.4(7)
O33 Mo12 O34 94.9(6)
O32 Mo12 O34 149.7(6)
O47 Mo12 O35 100.5(7)
O33 Mo12 O35 154.6(6)
O32 Mo12 O35 78.6(5)
O34 Mo12 O35 79.1(5)
O47 Mo12 O17 173.9(6)
O33 Mo12 O17 81.1(6)
O32 Mo12 O17 76.3(5)
O34 Mo12 O17 77.8(6)
O35 Mo12 O17 73.4(6)
O36 Mo13 O49 106.4(8)
O36 Mo13 O43 101.4(7)
O49 Mo13 O43 100.3(7)
O36 Mo13 O37 99.6(7)
O49 Mo13 O37 97.4(7)
O43 Mo13 O37 147.3(6)
O36 Mo13 O44 157.7(7)
O49 Mo13 O44 95.5(6)
O43 Mo13 O44 78.1(5)
O37 Mo13 O44 73.0(5)
O36 Mo13 O25 87.7(6)
O49 Mo13 O25 163.1(6)
O43 Mo13 O25 85.6(5)
O37 Mo13 O25 70.6(5)
O44 Mo13 O25 70.0(4)
O36 Mo13 Mo14 135.2(6)
O49 Mo13 Mo14 85.0(6)
O43 Mo13 Mo14 119.4(4)
O37 Mo13 Mo14 35.6(4)
O44 Mo13 Mo14 41.4(3)
O25 Mo13 Mo14 78.3(3)
O50 Mo14 O38 105.0(8)
O50 Mo14 O39 101.5(6)
O38 Mo14 O39 96.3(6)
O50 Mo14 O37 101.9(7)
O38 Mo14 O37 96.2(6)
O39 Mo14 O37 149.5(6)
O50 Mo14 O44 99.9(7)
O38 Mo14 O44 155.1(6)
O39 Mo14 O44 78.7(5)
O37 Mo14 O44 78.3(5)
O50 Mo14 O26 175.2(7)
O38 Mo14 O26 79.8(6)
O39 Mo14 O26 76.8(5)
O37 Mo14 O26 78.2(5)
O44 Mo14 O26 75.4(5)
O50 Mo14 Mo13 89.9(6)
O38 Mo14 Mo13 132.7(4)
O39 Mo14 Mo13 124.8(4)
O37 Mo14 Mo13 36.5(4)
O44 Mo14 Mo13 46.0(3)
O26 Mo14 Mo13 87.4(3)
O40 Mo15 O51 104.0(7)
O40 Mo15 O41 102.7(7)
O51 Mo15 O41 103.8(7)
O40 Mo15 O39 101.6(7)
O51 Mo15 O39 94.8(7)
O41 Mo15 O39 144.6(6)
O40 Mo15 O23 90.7(6)
O51 Mo15 O23 160.8(6)
O41 Mo15 O23 84.6(5)
O39 Mo15 O23 69.8(5)
O40 Mo15 O44 160.2(6)
O51 Mo15 O44 95.2(6)
O41 Mo15 O44 77.0(5)
O39 Mo15 O44 71.5(5)
O23 Mo15 O44 69.5(4)
O42 Mo16 O52 102.6(10)
O42 Mo16 O43 104.9(7)
O52 Mo16 O43 96.6(8)
O42 Mo16 O41 104.3(7)
O52 Mo16 O41 100.8(7)
O43 Mo16 O41 141.6(6)
O42 Mo16 O24 92.3(8)
O52 Mo16 O24 165.0(7)
O43 Mo16 O24 78.3(5)
O41 Mo16 O24 76.1(5)
Mo1 O1 Dy1 131.9(7)
Mo2 O2 Dy1 129.3(7)
Mo3 O3 Dy1 131.0(6)
Mo4 O4 Dy1 131.1(8)
Mo5 O5 Dy1 131.8(6)
Mo6 O6 Dy1 133.5(7)
Mo7 O7 Dy1 133.3(7)
Mo8 O8 Dy1 128.4(6)
Mo2 O10 Mo1 110.7(8)
Mo2 O10 Mo9 107.4(7)
Mo1 O10 Mo9 102.1(6)
Mo2 O11 Mo10 115.2(8)
Mo2 O12 Mo3 110.9(6)
Mo2 O12 Mo11 108.7(6)
Mo3 O12 Mo11 102.5(5)
Mo3 O14 Mo4 115.7(6)
Mo1 O16 Mo4 116.3(7)
Mo2 O17 Mo3 93.2(5)
Mo2 O17 Mo1 92.6(4)
Mo3 O17 Mo1 164.8(8)
Mo2 O17 Mo12 103.3(6)
Mo3 O17 Mo12 96.5(5)
Mo1 O17 Mo12 95.8(5)
Mo2 O17 Mo4 166.4(8)
Mo3 O17 Mo4 85.8(4)
Mo1 O17 Mo4 85.3(5)
Mo12 O17 Mo4 90.3(5)
Mo5 O19 Mo6 115.9(6)
Mo7 O21 Mo6 113.8(6)
Mo8 O23 Mo7 110.6(7)
Mo8 O23 Mo15 109.4(6)
Mo7 O23 Mo15 102.2(5)
Mo8 O24 Mo16 116.5(6)
Mo8 O25 Mo5 109.8(6)
Mo8 O25 Mo13 108.1(6)
Mo5 O25 Mo13 102.9(6)
Mo8 O26 Mo7 92.1(4)
Mo8 O26 Mo5 91.0(4)
Mo7 O26 Mo5 165.1(7)
Mo8 O26 Mo14 102.5(6)
Mo7 O26 Mo14 96.7(4)
Mo5 O26 Mo14 96.8(4)
Mo8 O26 Mo6 165.7(6)
Mo7 O26 Mo6 86.8(4)
Mo5 O26 Mo6 86.6(4)
Mo14 O26 Mo6 91.7(4)
Mo9 O28 Mo10 118.6(8)
Mo11 O30 Mo10 120.5(8)
Mo12 O32 Mo11 106.8(6)
Mo12 O32 Mo3 111.2(6)
Mo11 O32 Mo3 105.8(5)
Mo12 O33 Mo4 116.7(6)
Mo12 O34 Mo9 107.1(7)
Mo12 O34 Mo1 110.0(6)
Mo9 O34 Mo1 105.0(6)
Mo12 O35 Mo2 108.0(7)
Mo12 O35 Mo11 92.9(5)
Mo2 O35 Mo11 99.3(5)
Mo12 O35 Mo9 92.6(5)
Mo2 O35 Mo9 99.1(5)
Mo11 O35 Mo9 158.2(8)
Mo14 O37 Mo13 107.9(7)
Mo14 O37 Mo5 109.7(6)
Mo13 O37 Mo5 105.3(6)
Mo14 O38 Mo6 117.0(7)
Mo14 O39 Mo15 109.3(7)
Mo14 O39 Mo7 111.2(6)
Mo15 O39 Mo7 105.3(6)
Mo15 O41 Mo16 121.1(8)
Mo16 O43 Mo13 119.7(7)
Mo14 O44 Mo8 106.8(6)
Mo14 O44 Mo13 92.6(5)
Mo8 O44 Mo13 99.6(5)
Mo14 O44 Mo15 92.2(5)
Mo8 O44 Mo15 97.9(4)
Mo13 O44 Mo15 159.6(6)
C5 N1 C13 103.9(16)
C5 N1 C9B 105.8(17)
C13 N1 C9B 117(2)
C5 N1 C9A 123(2)
C13 N1 C9A 110.1(18)
C9B N1 C9A 17(2)
C5 N1 C1 112.2(16)
C13 N1 C1 109.3(17)
C9B N1 C1 108.3(19)
C9A N1 C1 98.4(15)
C2 C1 N1 112.7(18)
C2 C1 H1A 109.0
N1 C1 H1A 109.0
C2 C1 H1B 109.0
N1 C1 H1B 109.0
H1A C1 H1B 107.8
C1 C2 C3 108.6(19)
C1 C2 H2A 110.0
C3 C2 H2A 110.0
C1 C2 H2B 110.0
C3 C2 H2B 110.0
H2A C2 H2B 108.4
C4 C3 C2 109(2)
C4 C3 H3A 110.0
C2 C3 H3A 110.0
C4 C3 H3B 110.0
C2 C3 H3B 110.0
H3A C3 H3B 108.3
C3 C4 H4A 109.5
C3 C4 H4B 109.5
H4A C4 H4B 109.5
C3 C4 H4C 109.5
H4A C4 H4C 109.5
H4B C4 H4C 109.5
N1 C5 C6 119.7(17)
N1 C5 H5A 107.4
C6 C5 H5A 107.4
N1 C5 H5B 107.4
C6 C5 H5B 107.4
H5A C5 H5B 106.9
C5 C6 C7 109.0(19)
C5 C6 H6A 109.9
C7 C6 H6A 109.9
C5 C6 H6B 109.9
C7 C6 H6B 109.9
H6A C6 H6B 108.3
C6 C7 C8 109(2)
C6 C7 H7A 109.8
C8 C7 H7A 109.8
C6 C7 H7B 109.8
C8 C7 H7B 109.8
H7A C7 H7B 108.3
C7 C8 H8A 109.5
C7 C8 H8B 109.5
H8A C8 H8B 109.5
C7 C8 H8C 109.5
H8A C8 H8C 109.5
H8B C8 H8C 109.5
C10A C9A N1 105(2)
C10A C9A H9A1 110.7
N1 C9A H9A1 110.7
C10A C9A H9A2 110.7
N1 C9A H9A2 110.7
H9A1 C9A H9A2 108.8
C11A C10A C9A 112(3)
C11A C10A H10A 109.2
C9A C10A H10A 109.2
C11A C10A H10B 109.2
C9A C10A H10B 109.2
H10A C10A H10B 107.9
C10A C11A C12A 157(5)
C10A C11A H11A 96.9
C12A C11A H11A 96.9
C10A C11A H11B 96.9
C12A C11A H11B 96.9
H11A C11A H11B 103.5
C11A C12A H12A 109.5
C11A C12A H12B 109.5
H12A C12A H12B 109.5
C11A C12A H12C 109.5
H12A C12A H12C 109.5
H12B C12A H12C 109.5
N1 C9B C10B 115(3)
N1 C9B H9B1 108.4
C10B C9B H9B1 108.4
N1 C9B H9B2 108.4
C10B C9B H9B2 108.4
H9B1 C9B H9B2 107.5
C11B C10B C9B 109(3)
C11B C10B H10C 109.9
C9B C10B H10C 109.9
C11B C10B H10D 109.9
C9B C10B H10D 109.9
H10C C10B H10D 108.3
C10B C11B C12B 110(3)
C10B C11B H11C 109.6
C12B C11B H11C 109.6
C10B C11B H11D 109.6
C12B C11B H11D 109.6
H11C C11B H11D 108.1
C11B C12B H12D 109.5
C11B C12B H12E 109.5
H12D C12B H12E 109.5
C11B C12B H12F 109.5
H12D C12B H12F 109.5
H12E C12B H12F 109.5
N1 C13 C14 110.8(18)
N1 C13 H13A 109.5
C14 C13 H13A 109.5
N1 C13 H13B 109.5
C14 C13 H13B 109.5
H13A C13 H13B 108.1
C15 C14 C13 114(2)
C15 C14 H14A 108.7
C13 C14 H14A 108.7
C15 C14 H14B 108.7
C13 C14 H14B 108.7
H14A C14 H14B 107.6
C14 C15 C16 107(3)
C14 C15 H15A 110.3
C16 C15 H15A 110.3
C14 C15 H15B 110.3
C16 C15 H15B 110.3
H15A C15 H15B 108.6
C15 C16 H16A 109.5
C15 C16 H16B 109.5
H16A C16 H16B 109.5
C15 C16 H16C 109.5
H16A C16 H16C 109.5
H16B C16 H16C 109.5
C21 N2 C25 111(3)
C21 N2 C17 100(3)
C25 N2 C17 114(3)
C21 N2 C29 123(3)
C25 N2 C29 104(3)
C17 N2 C29 105(3)
N2 C17 C18 123(3)
N2 C17 H17A 106.6
C18 C17 H17A 106.6
N2 C17 H17B 106.6
C18 C17 H17B 106.6
H17A C17 H17B 106.6
C17 C18 C19 114(3)
C17 C18 H18A 108.7
C19 C18 H18A 108.7
C17 C18 H18B 108.7
C19 C18 H18B 108.7
H18A C18 H18B 107.6
C20 C19 C18 117(4)
C20 C19 H19A 108.1
C18 C19 H19A 108.1
C20 C19 H19B 108.1
C18 C19 H19B 108.1
H19A C19 H19B 107.3
C19 C20 H20A 109.5
C19 C20 H20B 109.5
H20A C20 H20B 109.5
C19 C20 H20C 109.5
H20A C20 H20C 109.5
H20B C20 H20C 109.5
N2 C21 C22 116(3)
N2 C21 H21A 108.3
C22 C21 H21A 108.3
N2 C21 H21B 108.3
C22 C21 H21B 108.3
H21A C21 H21B 107.4
C21 C22 C23 150(3)
C21 C22 H22A 99.1
C23 C22 H22A 99.1
C21 C22 H22B 99.1
C23 C22 H22B 99.1
H22A C22 H22B 104.0
C24 C23 C22 165(3)
C24 C23 H23A 94.7
C22 C23 H23A 94.7
C24 C23 H23B 94.7
C22 C23 H23B 94.7
H23A C23 H23B 103.2
C23 C24 H24A 109.5
C23 C24 H24B 109.5
H24A C24 H24B 109.5
C23 C24 H24C 109.5
H24A C24 H24C 109.5
H24B C24 H24C 109.5
C26 C25 N2 113(3)
C26 C25 H25A 108.9
N2 C25 H25A 108.9
C26 C25 H25B 108.9
N2 C25 H25B 108.9
H25A C25 H25B 107.7
C25 C26 C27 111(4)
C25 C26 H26A 109.4
C27 C26 H26A 109.4
C25 C26 H26B 109.4
C27 C26 H26B 109.4
H26A C26 H26B 108.0
C26 C27 C28 109(4)
C26 C27 H27A 109.8
C28 C27 H27A 109.8
C26 C27 H27B 109.8
C28 C27 H27B 109.8
H27A C27 H27B 108.3
C27 C28 H28A 109.5
C27 C28 H28B 109.5
H28A C28 H28B 109.5
C27 C28 H28C 109.5
H28A C28 H28C 109.5
H28B C28 H28C 109.5
C30 C29 N2 123(3)
C30 C29 H29A 106.5
N2 C29 H29A 106.5
C30 C29 H29B 106.5
N2 C29 H29B 106.5
H29A C29 H29B 106.5
C31 C30 C29 125(3)
C31 C30 H30A 106.1
C29 C30 H30A 106.1
C31 C30 H30B 106.1
C29 C30 H30B 106.1
H30A C30 H30B 106.3
C30 C31 C32 107.3(18)
C30 C31 H31A 110.2
C32 C31 H31A 110.2
C30 C31 H31B 110.2
C32 C31 H31B 110.2
H31A C31 H31B 108.5
C31 C32 H32A 109.5
C31 C32 H32B 109.5
H32A C32 H32B 109.5
C31 C32 H32C 109.5
H32A C32 H32C 109.5
H32B C32 H32C 109.5
C41 N3 C45 113(2)
C41 N3 C37 112.0(19)
C45 N3 C37 105.9(19)
C41 N3 C33 103.2(18)
C45 N3 C33 112.3(19)
C37 N3 C33 110.8(19)
C34 C33 N3 115(2)
C34 C33 H33A 108.6
N3 C33 H33A 108.6
C34 C33 H33B 108.6
N3 C33 H33B 108.6
H33A C33 H33B 107.6
C35 C34 C33 109(3)
C35 C34 H34A 110.0
C33 C34 H34A 110.0
C35 C34 H34B 110.0
C33 C34 H34B 110.0
H34A C34 H34B 108.4
C36 C35 C34 109(3)
C36 C35 H35A 109.8
C34 C35 H35A 109.8
C36 C35 H35B 109.8
C34 C35 H35B 109.8
H35A C35 H35B 108.2
C35 C36 H36A 109.5
C35 C36 H36B 109.5
H36A C36 H36B 109.5
C35 C36 H36C 109.5
H36A C36 H36C 109.5
H36B C36 H36C 109.5
N3 C37 C38 115(2)
N3 C37 H37A 108.6
C38 C37 H37A 108.6
N3 C37 H37B 108.6
C38 C37 H37B 108.6
H37A C37 H37B 107.6
C37 C38 C39 110(2)
C37 C38 H38A 109.6
C39 C38 H38A 109.6
C37 C38 H38B 109.6
C39 C38 H38B 109.6
H38A C38 H38B 108.2
C38 C39 C40 110(2)
C38 C39 H39A 109.6
C40 C39 H39A 109.6
C38 C39 H39B 109.6
C40 C39 H39B 109.6
H39A C39 H39B 108.1
C39 C40 H40A 109.5
C39 C40 H40B 109.5
H40A C40 H40B 109.5
C39 C40 H40C 109.5
H40A C40 H40C 109.5
H40B C40 H40C 109.5
N3 C41 C42 115(2)
N3 C41 H41A 108.5
C42 C41 H41A 108.5
N3 C41 H41B 108.5
C42 C41 H41B 108.5
H41A C41 H41B 107.5
C41 C42 C43 111(3)
C41 C42 H42A 109.3
C43 C42 H42A 109.3
C41 C42 H42B 109.3
C43 C42 H42B 109.3
H42A C42 H42B 108.0
C44 C43 C42 113(3)
C44 C43 H43A 109.0
C42 C43 H43A 109.0
C44 C43 H43B 109.0
C42 C43 H43B 109.0
H43A C43 H43B 107.8
C43 C44 H44A 109.5
C43 C44 H44B 109.5
H44A C44 H44B 109.5
C43 C44 H44C 109.5
H44A C44 H44C 109.5
H44B C44 H44C 109.5
N3 C45 C46 117(2)
N3 C45 H45A 108.0
C46 C45 H45A 108.0
N3 C45 H45B 108.0
C46 C45 H45B 108.0
H45A C45 H45B 107.2
C45 C46 C47 113(2)
C45 C46 H46A 109.0
C47 C46 H46A 109.0
C45 C46 H46B 109.0
C47 C46 H46B 109.0
H46A C46 H46B 107.8
C48 C47 C46 103(3)
C48 C47 H47A 111.2
C46 C47 H47A 111.2
C48 C47 H47B 111.2
C46 C47 H47B 111.2
H47A C47 H47B 109.1
C47 C48 H48A 109.5
C47 C48 H48B 109.5
H48A C48 H48B 109.5
C47 C48 H48C 109.5
H48A C48 H48C 109.5
H48B C48 H48C 109.5
C53 N4 C57 115(2)
C53 N4 C49 115(2)
C57 N4 C49 100.2(19)
C53 N4 C61 105.7(19)
C57 N4 C61 108(2)
C49 N4 C61 114(2)
N4 C49 C50 111(2)
N4 C49 H49A 109.5
C50 C49 H49A 109.5
N4 C49 H49B 109.5
C50 C49 H49B 109.5
H49A C49 H49B 108.1
C51 C50 C49 111(2)
C51 C50 H50A 109.3
C49 C50 H50A 109.3
C51 C50 H50B 109.3
C49 C50 H50B 109.3
H50A C50 H50B 108.0
C50 C51 C52 117(3)
C50 C51 H51A 108.1
C52 C51 H51A 108.1
C50 C51 H51B 108.1
C52 C51 H51B 108.1
H51A C51 H51B 107.3
C51 C52 H52A 109.5
C51 C52 H52B 109.5
H52A C52 H52B 109.5
C51 C52 H52C 109.5
H52A C52 H52C 109.5
H52B C52 H52C 109.5
N4 C53 C54 114(2)
N4 C53 H53A 108.7
C54 C53 H53A 108.7
N4 C53 H53B 108.7
C54 C53 H53B 108.7
H53A C53 H53B 107.6
C55 C54 C53 111(3)
C55 C54 H54A 109.4
C53 C54 H54A 109.4
C55 C54 H54B 109.4
C53 C54 H54B 109.4
H54A C54 H54B 108.0
C54 C55 C56 119(3)
C54 C55 H55A 107.6
C56 C55 H55A 107.6
C54 C55 H55B 107.6
C56 C55 H55B 107.6
H55A C55 H55B 107.0
C55 C56 H56A 109.5
C55 C56 H56B 109.5
H56A C56 H56B 109.5
C55 C56 H56C 109.5
H56A C56 H56C 109.5
H56B C56 H56C 109.5
N4 C57 C58 116(2)
N4 C57 H57A 108.4
C58 C57 H57A 108.4
N4 C57 H57B 108.4
C58 C57 H57B 108.4
H57A C57 H57B 107.5
C57 C58 C59 101.9(16)
C57 C58 H58A 111.4
C59 C58 H58A 111.4
C57 C58 H58B 111.4
C59 C58 H58B 111.4
H58A C58 H58B 109.2
C60 C59 C58 111(4)
C60 C59 H59A 109.4
C58 C59 H59A 109.4
C60 C59 H59B 109.4
C58 C59 H59B 109.4
H59A C59 H59B 108.0
C59 C60 H60A 109.5
C59 C60 H60B 109.5
H60A C60 H60B 109.5
C59 C60 H60C 109.5
H60A C60 H60C 109.5
H60B C60 H60C 109.5
N4 C61 C62 115(3)
N4 C61 H61A 108.5
C62 C61 H61A 108.5
N4 C61 H61B 108.5
C62 C61 H61B 108.5
H61A C61 H61B 107.5
C61 C62 C63 104(3)
C61 C62 H62A 111.1
C63 C62 H62A 111.1
C61 C62 H62B 111.1
C63 C62 H62B 111.1
H62A C62 H62B 109.0
C64 C63 C62 105(4)
C64 C63 H63A 110.7
C62 C63 H63A 110.7
C64 C63 H63B 110.7
C62 C63 H63B 110.7
H63A C63 H63B 108.8
C63 C64 H64A 109.5
C63 C64 H64B 109.5
H64A C64 H64B 109.5
C63 C64 H64C 109.5
H64A C64 H64C 109.5
H64B C64 H64C 109.5
C69 N5 C73 112(3)
C69 N5 C77 102(3)
C73 N5 C77 118(3)
C69 N5 C65 111(3)
C73 N5 C65 108(3)
C77 N5 C65 106(3)
C66 C65 N5 114(3)
C66 C65 H65A 108.7
N5 C65 H65A 108.7
C66 C65 H65B 108.7
N5 C65 H65B 108.7
H65A C65 H65B 107.6
C65 C66 C67 111(3)
C65 C66 H66A 109.3
C67 C66 H66A 109.3
C65 C66 H66B 109.3
C67 C66 H66B 109.3
H66A C66 H66B 108.0
C66 C67 C68 98.4(15)
C66 C67 H67A 112.1
C68 C67 H67A 112.1
C66 C67 H67B 112.1
C68 C67 H67B 112.1
H67A C67 H67B 109.7
C67 C68 H68A 109.5
C67 C68 H68B 109.5
H68A C68 H68B 109.5
C67 C68 H68C 109.5
H68A C68 H68C 109.5
H68B C68 H68C 109.5
N5 C69 C70 116(3)
N5 C69 H69A 108.2
C70 C69 H69A 108.2
N5 C69 H69B 108.2
C70 C69 H69B 108.2
H69A C69 H69B 107.3
C71 C70 C69 96.3(15)
C71 C70 H70A 112.5
C69 C70 H70A 112.5
C71 C70 H70B 112.5
C69 C70 H70B 112.5
H70A C70 H70B 110.0
C72 C71 C70 125(3)
C72 C71 H71A 106.1
C70 C71 H71A 106.1
C72 C71 H71B 106.1
C70 C71 H71B 106.1
H71A C71 H71B 106.3
C71 C72 H72A 109.5
C71 C72 H72B 109.5
H72A C72 H72B 109.5
C71 C72 H72C 109.5
H72A C72 H72C 109.5
H72B C72 H72C 109.5
N5 C73 C74 108(3)
N5 C73 H73A 110.1
C74 C73 H73A 110.1
N5 C73 H73B 110.1
C74 C73 H73B 110.1
H73A C73 H73B 108.4
C75 C74 C73 99.4(17)
C75 C74 H74A 111.9
C73 C74 H74A 111.9
C75 C74 H74B 111.9
C73 C74 H74B 111.9
H74A C74 H74B 109.6
C74 C75 C76 115(4)
C74 C75 H75A 108.5
C76 C75 H75A 108.5
C74 C75 H75B 108.5
C76 C75 H75B 108.5
H75A C75 H75B 107.5
C75 C76 H76A 109.5
C75 C76 H76B 109.5
H76A C76 H76B 109.5
C75 C76 H76C 109.5
H76A C76 H76C 109.5
H76B C76 H76C 109.5
N5 C77 C78 114(3)
N5 C77 H77A 108.6
C78 C77 H77A 108.6
N5 C77 H77B 108.6
C78 C77 H77B 108.6
H77A C77 H77B 107.6
C79 C78 C77 131(4)
C79 C78 H78A 104.6
C77 C78 H78A 104.6
C79 C78 H78B 104.6
C77 C78 H78B 104.6
H78A C78 H78B 105.7
C80 C79 C78 134(5)
C80 C79 H79A 103.8
C78 C79 H79A 103.8
C80 C79 H79B 103.8
C78 C79 H79B 103.8
H79A C79 H79B 105.4
C79 C80 H80A 109.5
C79 C80 H80B 109.5
H80A C80 H80B 109.5
C79 C80 H80C 109.5
H80A C80 H80C 109.5
H80B C80 H80C 109.5

loop_
_geom_bond_atom_site_label_1
_geom_bond_atom_site_label_2
_geom_bond_distance
Dy1 O7 2.340(13)
Dy1 O3 2.364(11)
Dy1 O5 2.370(13)
Dy1 O1 2.371(14)
Dy1 O6 2.384(12)
Dy1 O8 2.394(13)
Dy1 O2 2.414(15)
Dy1 O4 2.424(13)
Mo1 O9 1.694(13)
Mo1 O1 1.735(15)
Mo1 O16 1.876(14)
Mo1 O10 1.987(16)
Mo1 O34 2.232(18)
Mo1 O17 2.317(12)
Mo2 O2 1.698(15)
Mo2 O11 1.710(14)
Mo2 O12 1.916(13)
Mo2 O10 1.940(13)
Mo2 O17 2.149(14)
Mo2 O35 2.226(15)
Mo3 O13 1.705(12)
Mo3 O3 1.765(12)
Mo3 O14 1.853(14)
Mo3 O12 1.999(12)
Mo3 O32 2.206(12)
Mo3 O17 2.290(12)
Mo4 O15 1.650(14)
Mo4 O4 1.716(13)
Mo4 O16 1.919(14)
Mo4 O14 1.951(13)
Mo4 O33 2.179(14)
Mo4 O17 2.439(15)
Mo5 O18 1.702(13)
Mo5 O5 1.752(14)
Mo5 O19 1.878(13)
Mo5 O25 1.980(13)
Mo5 O37 2.263(16)
Mo5 O26 2.312(11)
Mo5 Mo8 3.214(2)
Mo6 O20 1.692(14)
Mo6 O6 1.742(13)
Mo6 O19 1.923(13)
Mo6 O21 1.941(13)
Mo6 O38 2.164(16)
Mo6 O26 2.384(13)
Mo6 Mo7 3.214(2)
Mo7 O22 1.662(13)
Mo7 O7 1.763(14)
Mo7 O21 1.896(12)
Mo7 O23 1.994(14)
Mo7 O39 2.218(15)
Mo7 O26 2.291(11)
Mo8 O24 1.695(13)
Mo8 O8 1.735(12)
Mo8 O23 1.934(13)
Mo8 O25 1.948(13)
Mo8 O26 2.194(13)
Mo8 O44 2.258(13)
Mo9 O27 1.720(17)
Mo9 O48 1.732(18)
Mo9 O28 1.886(16)
Mo9 O34 2.044(13)
Mo9 O35 2.347(12)
Mo9 O10 2.367(19)
Mo10 O29 1.656(16)
Mo10 O45 1.704(17)
Mo10 O30 1.917(15)
Mo10 O28 1.952(15)
Mo10 O11 2.399(18)
Mo11 O31 1.684(12)
Mo11 O46 1.692(14)
Mo11 O30 1.885(16)
Mo11 O32 2.055(13)
Mo11 O35 2.333(12)
Mo11 O12 2.349(13)
Mo12 O47 1.667(16)
Mo12 O33 1.792(13)
Mo12 O32 1.975(12)
Mo12 O34 1.979(14)
Mo12 O35 2.124(15)
Mo12 O17 2.337(16)
Mo13 O36 1.694(16)
Mo13 O49 1.729(19)
Mo13 O43 1.913(14)
Mo13 O37 2.012(14)
Mo13 O44 2.317(12)
Mo13 O25 2.360(16)
Mo13 Mo14 3.216(3)
Mo14 O50 1.687(15)
Mo14 O38 1.788(16)
Mo14 O39 1.953(16)
Mo14 O37 1.966(15)
Mo14 O44 2.127(14)
Mo14 O26 2.318(13)
Mo15 O40 1.695(14)
Mo15 O51 1.704(15)
Mo15 O41 1.889(14)
Mo15 O39 2.032(14)
Mo15 O23 2.341(14)
Mo15 O44 2.377(13)
Mo16 O42 1.702(17)
Mo16 O52 1.710(18)
Mo16 O43 1.911(12)
Mo16 O41 1.918(14)
Mo16 O24 2.379(14)
N1 C5 1.50(3)
N1 C13 1.53(3)
N1 C9B 1.546(19)
N1 C9A 1.558(19)
N1 C1 1.59(3)
C1 C2 1.51(3)
C1 H1A 0.9700
C1 H1B 0.9700
C2 C3 1.53(3)
C2 H2A 0.9700
C2 H2B 0.9700
C3 C4 1.47(3)
C3 H3A 0.9700
C3 H3B 0.9700
C4 H4A 0.9600
C4 H4B 0.9600
C4 H4C 0.9600
C5 C6 1.51(3)
C5 H5A 0.9700
C5 H5B 0.9700
C6 C7 1.52(3)
C6 H6A 0.9700
C6 H6B 0.9700
C7 C8 1.57(3)
C7 H7A 0.9700
C7 H7B 0.9700
C8 H8A 0.9600
C8 H8B 0.9600
C8 H8C 0.9600
C9A C10A 1.557(19)
C9A H9A1 0.9700
C9A H9A2 0.9700
C10A C11A 1.544(18)
C10A H10A 0.9700
C10A H10B 0.9700
C11A C12A 1.558(18)
C11A H11A 0.9700
C11A H11B 0.9700
C12A H12A 0.9600
C12A H12B 0.9600
C12A H12C 0.9600
C9B C10B 1.553(19)
C9B H9B1 0.9700
C9B H9B2 0.9700
C10B C11B 1.541(19)
C10B H10C 0.9700
C10B H10D 0.9700
C11B C12B 1.56(2)
C11B H11C 0.9700
C11B H11D 0.9700
C12B H12D 0.9600
C12B H12E 0.9600
C12B H12F 0.9600
C13 C14 1.63(3)
C13 H13A 0.9700
C13 H13B 0.9700
C14 C15 1.50(4)
C14 H14A 0.9700
C14 H14B 0.9700
C15 C16 1.525(18)
C15 H15A 0.9700
C15 H15B 0.9700
C16 H16A 0.9600
C16 H16B 0.9600
C16 H16C 0.9600
N2 C21 1.503(19)
N2 C25 1.506(19)
N2 C17 1.512(19)
N2 C29 1.545(18)
C17 C18 1.516(19)
C17 H17A 0.9700
C17 H17B 0.9700
C18 C19 1.520(19)
C18 H18A 0.9700
C18 H18B 0.9700
C19 C20 1.506(19)
C19 H19A 0.9700
C19 H19B 0.9700
C20 H20A 0.9600
C20 H20B 0.9600
C20 H20C 0.9600
C21 C22 1.559(19)
C21 H21A 0.9700
C21 H21B 0.9700
C22 C23 1.607(17)
C22 H22A 0.9700
C22 H22B 0.9700
C23 C24 1.572(16)
C23 H23A 0.9700
C23 H23B 0.9700
C24 H24A 0.9600
C24 H24B 0.9600
C24 H24C 0.9600
C25 C26 1.499(19)
C25 H25A 0.9700
C25 H25B 0.9700
C26 C27 1.507(19)
C26 H26A 0.9700
C26 H26B 0.9700
C27 C28 1.514(19)
C27 H27A 0.9700
C27 H27B 0.9700
C28 H28A 0.9600
C28 H28B 0.9600
C28 H28C 0.9600
C29 C30 1.513(19)
C29 H29A 0.9700
C29 H29B 0.9700
C30 C31 1.502(19)
C30 H30A 0.9700
C30 H30B 0.9700
C31 C32 1.519(19)
C31 H31A 0.9700
C31 H31B 0.9700
C32 H32A 0.9600
C32 H32B 0.9600
C32 H32C 0.9600
N3 C41 1.50(3)
N3 C45 1.51(3)
N3 C37 1.52(3)
N3 C33 1.53(3)
C33 C34 1.53(3)
C33 H33A 0.9700
C33 H33B 0.9700
C34 C35 1.52(4)
C34 H34A 0.9700
C34 H34B 0.9700
C35 C36 1.42(4)
C35 H35A 0.9700
C35 H35B 0.9700
C36 H36A 0.9600
C36 H36B 0.9600
C36 H36C 0.9600
C37 C38 1.53(3)
C37 H37A 0.9700
C37 H37B 0.9700
C38 C39 1.555(13)
C38 H38A 0.9700
C38 H38B 0.9700
C39 C40 1.555(13)
C39 H39A 0.9700
C39 H39B 0.9700
C40 H40A 0.9600
C40 H40B 0.9600
C40 H40C 0.9600
C41 C42 1.51(4)
C41 H41A 0.9700
C41 H41B 0.9700
C42 C43 1.56(4)
C42 H42A 0.9700
C42 H42B 0.9700
C43 C44 1.51(4)
C43 H43A 0.9700
C43 H43B 0.9700
C44 H44A 0.9600
C44 H44B 0.9600
C44 H44C 0.9600
C45 C46 1.53(3)
C45 H45A 0.9700
C45 H45B 0.9700
C46 C47 1.553(18)
C46 H46A 0.9700
C46 H46B 0.9700
C47 C48 1.546(19)
C47 H47A 0.9700
C47 H47B 0.9700
C48 H48A 0.9600
C48 H48B 0.9600
C48 H48C 0.9600
N4 C53 1.529(18)
N4 C57 1.530(17)
N4 C49 1.533(18)
N4 C61 1.540(18)
C49 C50 1.544(18)
C49 H49A 0.9700
C49 H49B 0.9700
C50 C51 1.525(18)
C50 H50A 0.9700
C50 H50B 0.9700
C51 C52 1.550(19)
C51 H51A 0.9700
C51 H51B 0.9700
C52 H52A 0.9600
C52 H52B 0.9600
C52 H52C 0.9600
C53 C54 1.545(18)
C53 H53A 0.9700
C53 H53B 0.9700
C54 C55 1.532(18)
C54 H54A 0.9700
C54 H54B 0.9700
C55 C56 1.537(19)
C55 H55A 0.9700
C55 H55B 0.9700
C56 H56A 0.9600
C56 H56B 0.9600
C56 H56C 0.9600
C57 C58 1.554(19)
C57 H57A 0.9700
C57 H57B 0.9700
C58 C59 1.562(19)
C58 H58A 0.9700
C58 H58B 0.9700
C59 C60 1.513(19)
C59 H59A 0.9700
C59 H59B 0.9700
C60 H60A 0.9600
C60 H60B 0.9600
C60 H60C 0.9600
C61 C62 1.542(19)
C61 H61A 0.9700
C61 H61B 0.9700
C62 C63 1.546(19)
C62 H62A 0.9700
C62 H62B 0.9700
C63 C64 1.544(19)
C63 H63A 0.9700
C63 H63B 0.9700
C64 H64A 0.9600
C64 H64B 0.9600
C64 H64C 0.9600
N5 C69 1.540(18)
N5 C73 1.550(18)
N5 C77 1.553(19)
N5 C65 1.579(19)
C65 C66 1.560(19)
C65 H65A 0.9700
C65 H65B 0.9700
C66 C67 1.568(19)
C66 H66A 0.9700
C66 H66B 0.9700
C67 C68 1.572(19)
C67 H67A 0.9700
C67 H67B 0.9700
C68 H68A 0.9600
C68 H68B 0.9600
C68 H68C 0.9600
C69 C70 1.588(19)
C69 H69A 0.9700
C69 H69B 0.9700
C70 C71 1.557(19)
C70 H70A 0.9700
C70 H70B 0.9700
C71 C72 1.556(19)
C71 H71A 0.9700
C71 H71B 0.9700
C72 H72A 0.9600
C72 H72B 0.9600
C72 H72C 0.9600
C73 C74 1.554(19)
C73 H73A 0.9700
C73 H73B 0.9700
C74 C75 1.552(19)
C74 H74A 0.9700
C74 H74B 0.9700
C75 C76 1.570(19)
C75 H75A 0.9700
C75 H75B 0.9700
C76 H76A 0.9600
C76 H76B 0.9600
C76 H76C 0.9600
C77 C78 1.561(19)
C77 H77A 0.9700
C77 H77B 0.9700
C78 C79 1.538(16)
C78 H78A 0.9700
C78 H78B 0.9700
C79 C80 1.534(19)
C79 H79A 0.9700
C79 H79B 0.9700
C80 H80A 0.9600
C80 H80B 0.9600
C80 H80C 0.9600

loop_
_platon_squeeze_void_nr
_platon_squeeze_void_average_x
_platon_squeeze_void_average_y
_platon_squeeze_void_average_z
_platon_squeeze_void_volume
_platon_squeeze_void_count_electrons
_platon_squeeze_void_content
1 0.366 0.119 0.202 232 77 ' '
2 1.134 0.119 0.702 232 77 ' '
3 0.459 0.182 0.019 267 89 ' '
4 0.041 0.182 0.519 267 89 ' '
5 0.310 0.127 0.368 18 7 ' '
6 0.190 0.127 0.868 18 7 ' '
7 0.959 0.318 0.019 267 86 ' '
8 0.541 0.318 0.519 267 85 ' '
9 0.866 0.381 0.202 232 77 ' '
10 0.634 0.381 0.702 232 77 ' '
11 0.810 0.372 0.368 18 8 ' '
12 0.690 0.372 0.868 18 7 ' '
13 0.366 0.619 0.298 232 81 ' '
14 1.134 0.619 0.798 232 82 ' '
15 0.459 0.682 0.481 267 87 ' '
16 0.041 0.682 0.981 267 86 ' '
17 0.310 0.627 0.132 18 8 ' '
18 0.190 0.627 0.632 18 7 ' '
19 0.959 0.818 0.481 267 87 ' '
20 0.541 0.818 0.981 267 88 ' '
21 0.866 0.881 0.298 232 79 ' '
22 0.634 0.881 0.798 232 80 ' '
23 0.810 0.872 0.132 18 8 ' '
24 0.690 0.872 0.632 18 8 ' '
